data_4514838
loop_
_publ_author_name
'Zeng, Rong'
'Li, Jun-Long'
'Zhang, Xiang'
'Liu, Yan-Qing'
'Jia, Zhi-Qiang'
'Leng, Hai-Jun'
'Huang, Qian-Wei'
'Liu, Yue'
'Li, Qing-Zhu'

_publ_section_title
;
 Diastereoselective Construction of 6,8-Dioxabicyclo[3.2.1]octane
 Frameworks from Vinylethylene Carbonates via Palladium-Organo Relay
 Catalysis
;
_journal_issue 9
_journal_name_full 'ACS Catalysis'
_journal_page_first 8256
_journal_paper_doi 10.1021/acscatal.9b02598
_journal_volume 9
_journal_year 2019
_chemical_formula_moiety 'C25 H23 N O2'
_chemical_formula_sum 'C25 H23 N O2'
_chemical_formula_weight 369.44
_space_group_crystal_system monoclinic
_space_group_IT_number 14
_space_group_name_Hall '-P 2ybc'
_space_group_name_H-M_alt 'P 1 21/c 1'
_symmetry_space_group_name_Hall '-P 2ybc'
_symmetry_space_group_name_H-M 'P 1 21/c 1'
_atom_sites_solution_hydrogens geom
_atom_sites_solution_primary direct
_audit_creation_date 2019-04-11
_audit_creation_method
;
Olex2 1.2
(compiled 2018.05.29 svn.r3508 for OlexSys, GUI svn.r5506)
;
_cell_angle_alpha 90
_cell_angle_beta 101.012(4)
_cell_angle_gamma 90
_cell_formula_units_Z 4
_cell_length_a 18.0757(7)
_cell_length_b 14.6438(6)
_cell_length_c 7.2015(3)
_cell_measurement_reflns_used 4535
_cell_measurement_temperature 294.9(6)
_cell_measurement_theta_max 72.6700
_cell_measurement_theta_min 5.7970
_cell_volume 1871.12(13)
_computing_cell_refinement 'CrysAlisPro 1.171.38.46 (Rigaku OD, 2015)'
_computing_data_collection 'CrysAlisPro 1.171.38.46 (Rigaku OD, 2015)'
_computing_data_reduction 'CrysAlisPro 1.171.38.46 (Rigaku OD, 2015)'
_computing_molecular_graphics 'Olex2 (Dolomanov et al., 2009)'
_computing_publication_material 'Olex2 (Dolomanov et al., 2009)'
_computing_structure_refinement 'ShelXL (Sheldrick, 2015)'
_computing_structure_solution 'ShelXT (Sheldrick, 2015)'
_diffrn_ambient_environment air
_diffrn_ambient_temperature 294.9(6)
_diffrn_detector 'CCD plate'
_diffrn_detector_area_resol_mean 15.9595
_diffrn_detector_type EosS2
_diffrn_measured_fraction_theta_full 0.985
_diffrn_measured_fraction_theta_max 0.958
_diffrn_measurement_details
;
List of Runs (angles in degrees, time in seconds):

  # Type    Start    End  Width  t~exp~   \w     \q     \k     \f   Frames
--------------------------------------------------------------------------
  1  \w   -106.00  33.00   1.00    8.01    --  -36.29   0.00-120.00  139
  2  \w     23.00  90.00   1.00    8.01    --   36.29-125.00-150.00   67
  3  \w     23.00  90.00   1.00    8.01    --   36.29-125.00 -30.00   67
  4  \w    -31.00  53.00   1.00    8.01    --   36.29 -57.00 -60.00   84
  5  \w     39.00 115.00   1.00   32.02    --  108.71-111.00-120.00   76
  6  \w     39.00 109.00   1.00   32.02    --  108.71 -94.00 -60.00   70
  7  \w     82.00 176.00   1.00   32.02    --  108.71  77.00 150.00   94
  8  \w     40.00 126.00   1.00   32.02    --  108.71 -45.00 -30.00   86
  9  \w     82.00 176.00   1.00   32.02    --  108.71  77.00 -90.00   94
 10  \w     42.00 127.00   1.00   32.02    --  108.71 -61.00  60.00   85
 11  \w    100.00 178.00   1.00   32.02    --  108.71 111.00-120.00   78
 12  \w     82.00 176.00   1.00   32.02    --  108.71  77.00  30.00   94
 13  \w   -104.00 -21.00   1.00    8.01    --  -36.29 -77.00-150.00   83
 14  \w   -104.00 -10.00   1.00    8.01    --  -36.29 -77.00  90.00   94
;
_diffrn_measurement_device 'four-circle diffractometer'
_diffrn_measurement_device_type 'New Gemini, Dual, Cu at zero, EosS2'
_diffrn_measurement_method '\w scans'
_diffrn_orient_matrix_type 'CrysAlisPro convention (1999,Acta A55,543-557)'
_diffrn_orient_matrix_UB_11 0.0091602000
_diffrn_orient_matrix_UB_12 -0.1025048000
_diffrn_orient_matrix_UB_13 -0.0383956000
_diffrn_orient_matrix_UB_21 -0.0864694000
_diffrn_orient_matrix_UB_22 -0.0110664000
_diffrn_orient_matrix_UB_23 -0.0457215000
_diffrn_orient_matrix_UB_31 -0.0001166000
_diffrn_orient_matrix_UB_32 0.0211674000
_diffrn_orient_matrix_UB_33 -0.2095073000
_diffrn_radiation_monochromator graphite
_diffrn_radiation_probe x-ray
_diffrn_radiation_type CuK\a
_diffrn_radiation_wavelength 1.54184
_diffrn_reflns_av_R_equivalents 0.0500
_diffrn_reflns_av_unetI/netI 0.0359
_diffrn_reflns_Laue_measured_fraction_full 0.985
_diffrn_reflns_Laue_measured_fraction_max 0.958
_diffrn_reflns_limit_h_max 22
_diffrn_reflns_limit_h_min -22
_diffrn_reflns_limit_k_max 17
_diffrn_reflns_limit_k_min -17
_diffrn_reflns_limit_l_max 7
_diffrn_reflns_limit_l_min -8
_diffrn_reflns_number 10142
_diffrn_reflns_point_group_measured_fraction_full 0.985
_diffrn_reflns_point_group_measured_fraction_max 0.958
_diffrn_reflns_theta_full 67.684
_diffrn_reflns_theta_max 72.922
_diffrn_reflns_theta_min 3.914
_diffrn_source 'fine-focus sealed X-ray tube'
_diffrn_source_type 'Enhance (Cu) X-ray Source'
_exptl_absorpt_coefficient_mu 0.651
_exptl_absorpt_correction_T_max 1.00000
_exptl_absorpt_correction_T_min 0.82651
_exptl_absorpt_correction_type multi-scan
_exptl_absorpt_process_details
;
CrysAlisPro 1.171.38.46 (Rigaku Oxford Diffraction, 2015)
Empirical absorption correction using spherical harmonics,
 implemented in SCALE3 ABSPACK scaling algorithm.
;
_exptl_crystal_colour 'clear light colourless'
_exptl_crystal_colour_lustre clear
_exptl_crystal_colour_modifier light
_exptl_crystal_colour_primary colourless
_exptl_crystal_density_diffrn 1.311
_exptl_crystal_description plate
_exptl_crystal_F_000 784
_exptl_crystal_size_max 0.6
_exptl_crystal_size_mid 0.3
_exptl_crystal_size_min 0.1
_refine_diff_density_max 0.347
_refine_diff_density_min -0.325
_refine_diff_density_rms 0.077
_refine_ls_extinction_method none
_refine_ls_goodness_of_fit_ref 1.057
_refine_ls_hydrogen_treatment constr
_refine_ls_matrix_type full
_refine_ls_number_parameters 253
_refine_ls_number_reflns 3581
_refine_ls_number_restraints 0
_refine_ls_restrained_S_all 1.057
_refine_ls_R_factor_all 0.0658
_refine_ls_R_factor_gt 0.0606
_refine_ls_shift/su_max 0.000
_refine_ls_shift/su_mean 0.000
_refine_ls_structure_factor_coef Fsqd
_refine_ls_weighting_details 'w=1/[\s^2^(Fo^2^)+(0.1146P)^2^+0.2196P] where P=(Fo^2^+2Fc^2^)/3'
_refine_ls_weighting_scheme calc
_refine_ls_wR_factor_gt 0.1603
_refine_ls_wR_factor_ref 0.1698
_reflns_Friedel_coverage 0.000
_reflns_number_gt 3153
_reflns_number_total 3581
_reflns_threshold_expression 'I > 2\s(I)'
_cod_data_source_file cs9b02598_si_004.cif
_cod_data_source_block ljl-0410
_cod_database_code 4514838
_shelx_shelxl_version_number 2014/7
_shelx_space_group_comment
;
The symmetry employed for this shelxl refinement is uniquely defined
by the following loop, which should always be used as a source of
symmetry information in preference to the above space-group names.
They are only intended as comments.
;
_reflns_odcompleteness_completeness 98.31
_reflns_odcompleteness_iscentric 1
_reflns_odcompleteness_theta 66.97
_olex2_refinement_description
;
1. Fixed Uiso
 At 1.2 times of:
  All C(H) groups, All C(H,H) groups, All N(H) groups
2.a Ternary CH refined with riding coordinates:
 C8(H8), C1(H1A), C13(H13), C9(H9)
2.b Secondary CH2 refined with riding coordinates:
 C12(H12A,H12B), C11(H11A,H11B)
2.c Aromatic/amide H refined with riding coordinates:
 N1(H1), C6(H6), C3(H3), C19(H19), C15(H15), C25(H25), C4(H4), C5(H5),
 C17(H17), C18(H18), C16(H16), C24(H24), C21(H21), C23(H23), C22(H22)
;
_olex2_date_sample_data_collection 2019-04-10
_olex2_submission_special_instructions 'No special instructions were received'
_oxdiff_exptl_absorpt_empirical_details
;
Empirical correction (ABSPACK) includes:
- Absorption correction using spherical harmonics
- Frame scaling
- Detector area scaling
;
_oxdiff_exptl_absorpt_empirical_full_max 1.660
_oxdiff_exptl_absorpt_empirical_full_min 0.715

loop_
_space_group_symop_operation_xyz
'x, y, z'
'-x, y+1/2, -z+1/2'
'-x, -y, -z'
'x, -y-1/2, z-1/2'

loop_
_atom_site_label
_atom_site_type_symbol
_atom_site_fract_x
_atom_site_fract_y
_atom_site_fract_z
_atom_site_U_iso_or_equiv
_atom_site_adp_type
_atom_site_occupancy
_atom_site_site_symmetry_order
_atom_site_calc_flag
_atom_site_refinement_flags_posn
O2 O 0.69738(6) 0.48003(8) 0.53925(15) 0.0386(3) Uani 1 1 d .
O1 O 0.66293(6) 0.68426(8) 0.79152(16) 0.0412(3) Uani 1 1 d .
N1 N 0.74593(8) 0.67334(9) 1.0898(2) 0.0404(3) Uani 1 1 d .
H1 H 0.7298 0.7169 1.1517 0.048 Uiso 1 1 calc R
C7 C 0.85502(8) 0.60504(10) 0.9956(2) 0.0327(3) Uani 1 1 d .
C8 C 0.80256(8) 0.57856(10) 0.8152(2) 0.0309(3) Uani 1 1 d .
H8 H 0.7919 0.6344 0.7398 0.037 Uiso 1 1 calc R
C2 C 0.82261(8) 0.65293(10) 1.1286(2) 0.0334(3) Uani 1 1 d .
C1 C 0.69293(8) 0.62525(10) 0.9523(2) 0.0345(3) Uani 1 1 d .
H1A H 0.6516 0.6027 1.0100 0.041 Uiso 1 1 calc R
C13 C 0.77083(9) 0.50217(10) 0.5053(2) 0.0343(3) Uani 1 1 d .
H13 H 0.7681 0.5619 0.4431 0.041 Uiso 1 1 calc R
C9 C 0.72767(8) 0.54676(10) 0.8625(2) 0.0309(3) Uani 1 1 d .
H9 H 0.7343 0.4928 0.9446 0.037 Uiso 1 1 calc R
C10 C 0.66882(8) 0.52994(11) 0.6816(2) 0.0343(3) Uani 1 1 d .
C12 C 0.82924(9) 0.50776(11) 0.6885(2) 0.0359(4) Uani 1 1 d .
H12A H 0.8345 0.4488 0.7509 0.043 Uiso 1 1 calc R
H12B H 0.8778 0.5253 0.6614 0.043 Uiso 1 1 calc R
C14 C 0.79021(10) 0.43119(10) 0.3684(2) 0.0372(4) Uani 1 1 d .
C6 C 0.93204(9) 0.59040(11) 1.0322(2) 0.0403(4) Uani 1 1 d .
H6 H 0.9538 0.5586 0.9446 0.048 Uiso 1 1 calc R
C20 C 0.60420(9) 0.47109(11) 0.7231(2) 0.0380(4) Uani 1 1 d .
C3 C 0.86795(10) 0.68299(11) 1.2961(2) 0.0416(4) Uani 1 1 d .
H3 H 0.8464 0.7131 1.3862 0.050 Uiso 1 1 calc R
C11 C 0.64588(9) 0.62888(11) 0.6237(2) 0.0389(4) Uani 1 1 d .
H11A H 0.6737 0.6504 0.5297 0.047 Uiso 1 1 calc R
H11B H 0.5925 0.6319 0.5700 0.047 Uiso 1 1 calc R
C19 C 0.73668(11) 0.37136(13) 0.2724(2) 0.0466(4) Uani 1 1 d .
H19 H 0.6875 0.3735 0.2929 0.056 Uiso 1 1 calc R
C15 C 0.86287(11) 0.42667(13) 0.3323(3) 0.0482(4) Uani 1 1 d .
H15 H 0.8992 0.4672 0.3929 0.058 Uiso 1 1 calc R
C25 C 0.53483(10) 0.50555(14) 0.7434(3) 0.0492(4) Uani 1 1 d .
H25 H 0.5256 0.5679 0.7289 0.059 Uiso 1 1 calc R
C4 C 0.94494(11) 0.66824(13) 1.3289(3) 0.0503(4) Uani 1 1 d .
H4 H 0.9749 0.6893 1.4401 0.060 Uiso 1 1 calc R
C5 C 0.97751(10) 0.62229(14) 1.1972(3) 0.0512(5) Uani 1 1 d .
H5 H 1.0293 0.6128 1.2187 0.061 Uiso 1 1 calc R
C17 C 0.82875(14) 0.30300(14) 0.1146(3) 0.0575(5) Uani 1 1 d .
H17 H 0.8415 0.2596 0.0318 0.069 Uiso 1 1 calc R
C18 C 0.75616(13) 0.30826(13) 0.1459(3) 0.0561(5) Uani 1 1 d .
H18 H 0.7196 0.2690 0.0815 0.067 Uiso 1 1 calc R
C16 C 0.88246(13) 0.36255(14) 0.2072(3) 0.0566(5) Uani 1 1 d .
H16 H 0.9316 0.3599 0.1862 0.068 Uiso 1 1 calc R
C24 C 0.47900(11) 0.44871(18) 0.7851(3) 0.0600(5) Uani 1 1 d .
H24 H 0.4327 0.4732 0.7971 0.072 Uiso 1 1 calc R
C21 C 0.61593(12) 0.37783(14) 0.7475(4) 0.0605(6) Uani 1 1 d .
H21 H 0.6621 0.3529 0.7359 0.073 Uiso 1 1 calc R
C23 C 0.49126(12) 0.35661(18) 0.8089(3) 0.0640(6) Uani 1 1 d .
H23 H 0.4538 0.3187 0.8381 0.077 Uiso 1 1 calc R
C22 C 0.55966(14) 0.32130(16) 0.7890(4) 0.0740(7) Uani 1 1 d .
H22 H 0.5684 0.2589 0.8034 0.089 Uiso 1 1 calc R

loop_
_atom_site_aniso_label
_atom_site_aniso_U_11
_atom_site_aniso_U_22
_atom_site_aniso_U_33
_atom_site_aniso_U_23
_atom_site_aniso_U_13
_atom_site_aniso_U_12
O2 0.0380(6) 0.0422(6) 0.0367(6) -0.0064(4) 0.0095(4) -0.0055(4)
O1 0.0445(6) 0.0341(6) 0.0440(7) 0.0018(4) 0.0058(5) 0.0091(4)
N1 0.0413(7) 0.0386(7) 0.0419(7) -0.0104(5) 0.0098(6) 0.0066(5)
C7 0.0363(7) 0.0273(7) 0.0345(8) 0.0013(5) 0.0071(6) 0.0007(5)
C8 0.0323(7) 0.0284(7) 0.0329(8) 0.0017(5) 0.0084(5) 0.0014(5)
C2 0.0401(8) 0.0264(7) 0.0340(8) 0.0020(5) 0.0079(6) 0.0019(6)
C1 0.0332(7) 0.0344(8) 0.0379(8) 0.0017(6) 0.0118(6) 0.0026(6)
C13 0.0396(8) 0.0321(7) 0.0327(8) 0.0012(5) 0.0103(6) -0.0023(6)
C9 0.0327(7) 0.0281(7) 0.0330(8) 0.0026(5) 0.0088(5) 0.0010(5)
C10 0.0341(7) 0.0347(8) 0.0344(8) 0.0003(6) 0.0074(6) -0.0001(6)
C12 0.0360(7) 0.0363(8) 0.0366(8) -0.0039(6) 0.0100(6) 0.0014(6)
C14 0.0515(9) 0.0322(8) 0.0292(8) 0.0029(5) 0.0109(6) -0.0028(6)
C6 0.0362(7) 0.0388(8) 0.0457(9) -0.0039(6) 0.0069(6) 0.0027(6)
C20 0.0359(7) 0.0409(8) 0.0373(8) -0.0013(6) 0.0070(6) -0.0051(6)
C3 0.0552(9) 0.0329(8) 0.0359(8) -0.0042(6) 0.0066(7) 0.0011(7)
C11 0.0381(8) 0.0381(8) 0.0394(8) 0.0049(6) 0.0043(6) 0.0006(6)
C19 0.0572(10) 0.0443(9) 0.0380(9) -0.0023(7) 0.0088(7) -0.0068(8)
C15 0.0561(10) 0.0467(10) 0.0463(10) -0.0102(7) 0.0209(8) -0.0078(8)
C25 0.0392(8) 0.0542(11) 0.0553(11) 0.0000(8) 0.0121(7) -0.0007(7)
C4 0.0527(10) 0.0449(9) 0.0468(10) -0.0081(7) -0.0070(7) -0.0013(8)
C5 0.0390(8) 0.0522(10) 0.0578(11) -0.0057(8) -0.0021(7) 0.0034(7)
C17 0.0914(15) 0.0436(10) 0.0424(10) -0.0098(7) 0.0247(9) -0.0011(10)
C18 0.0828(14) 0.0452(10) 0.0398(10) -0.0101(7) 0.0100(9) -0.0130(9)
C16 0.0688(12) 0.0548(11) 0.0528(11) -0.0102(8) 0.0281(9) -0.0012(9)
C24 0.0381(9) 0.0821(15) 0.0618(12) -0.0006(10) 0.0143(8) -0.0088(9)
C21 0.0488(10) 0.0423(10) 0.0947(16) 0.0059(10) 0.0250(10) -0.0027(8)
C23 0.0528(11) 0.0745(15) 0.0669(13) -0.0010(10) 0.0167(9) -0.0283(10)
C22 0.0684(14) 0.0477(12) 0.110(2) 0.0061(11) 0.0272(13) -0.0152(10)

loop_
_atom_type_symbol
_atom_type_description
_atom_type_scat_dispersion_real
_atom_type_scat_dispersion_imag
_atom_type_scat_source
C C 0.0181 0.0091 'International Tables Vol C Tables 4.2.6.8 and 6.1.1.4'
H H 0.0000 0.0000 'International Tables Vol C Tables 4.2.6.8 and 6.1.1.4'
N N 0.0311 0.0180 'International Tables Vol C Tables 4.2.6.8 and 6.1.1.4'
O O 0.0492 0.0322 'International Tables Vol C Tables 4.2.6.8 and 6.1.1.4'

loop_
_geom_angle_atom_site_label_1
_geom_angle_atom_site_label_2
_geom_angle_atom_site_label_3
_geom_angle
C13 O2 C10 118.63(11)
C11 O1 C1 108.61(11)
C2 N1 H1 118.5
C2 N1 C1 122.96(13)
C1 N1 H1 118.5
C2 C7 C8 116.21(13)
C6 C7 C8 124.72(14)
C6 C7 C2 118.94(14)
C7 C8 H8 106.7
C7 C8 C9 108.93(12)
C7 C8 C12 118.30(12)
C9 C8 H8 106.7
C12 C8 H8 106.7
C12 C8 C9 108.78(12)
N1 C2 C7 119.98(13)
N1 C2 C3 120.26(14)
C3 C2 C7 119.71(14)
O1 C1 H1A 109.7
O1 C1 C9 103.43(12)
N1 C1 O1 110.87(13)
N1 C1 H1A 109.7
N1 C1 C9 113.18(12)
C9 C1 H1A 109.7
O2 C13 H13 108.2
O2 C13 C12 112.02(12)
O2 C13 C14 106.99(12)
C12 C13 H13 108.2
C14 C13 H13 108.2
C14 C13 C12 112.98(13)
C8 C9 H9 111.6
C8 C9 C10 111.01(12)
C1 C9 C8 108.72(12)
C1 C9 H9 111.6
C1 C9 C10 101.97(12)
C10 C9 H9 111.6
O2 C10 C9 113.75(12)
O2 C10 C20 104.24(12)
O2 C10 C11 113.61(12)
C9 C10 C11 100.70(12)
C20 C10 C9 110.86(12)
C20 C10 C11 114.03(13)
C8 C12 C13 108.01(12)
C8 C12 H12A 110.1
C8 C12 H12B 110.1
C13 C12 H12A 110.1
C13 C12 H12B 110.1
H12A C12 H12B 108.4
C19 C14 C13 122.01(15)
C19 C14 C15 118.11(16)
C15 C14 C13 119.86(14)
C7 C6 H6 119.3
C7 C6 C5 121.33(16)
C5 C6 H6 119.3
C25 C20 C10 123.85(16)
C25 C20 C21 117.68(16)
C21 C20 C10 118.44(15)
C2 C3 H3 119.8
C4 C3 C2 120.31(16)
C4 C3 H3 119.8
O1 C11 C10 107.38(12)
O1 C11 H11A 110.2
O1 C11 H11B 110.2
C10 C11 H11A 110.2
C10 C11 H11B 110.2
H11A C11 H11B 108.5
C14 C19 H19 119.8
C14 C19 C18 120.43(18)
C18 C19 H19 119.8
C14 C15 H15 119.3
C14 C15 C16 121.32(17)
C16 C15 H15 119.3
C20 C25 H25 119.5
C24 C25 C20 121.05(19)
C24 C25 H25 119.5
C3 C4 H4 119.8
C5 C4 C3 120.33(16)
C5 C4 H4 119.8
C6 C5 H5 120.3
C4 C5 C6 119.35(16)
C4 C5 H5 120.3
C18 C17 H17 120.3
C18 C17 C16 119.42(18)
C16 C17 H17 120.3
C19 C18 H18 119.5
C17 C18 C19 120.93(18)
C17 C18 H18 119.5
C15 C16 H16 120.1
C17 C16 C15 119.8(2)
C17 C16 H16 120.1
C25 C24 H24 119.6
C23 C24 C25 120.7(2)
C23 C24 H24 119.6
C20 C21 H21 119.5
C22 C21 C20 120.9(2)
C22 C21 H21 119.5
C24 C23 H23 120.5
C24 C23 C22 118.96(19)
C22 C23 H23 120.5
C21 C22 H22 119.7
C23 C22 C21 120.7(2)
C23 C22 H22 119.7

loop_
_geom_bond_atom_site_label_1
_geom_bond_atom_site_label_2
_geom_bond_distance
O2 C13 1.4325(18)
O2 C10 1.4330(18)
O1 C1 1.4633(18)
O1 C11 1.439(2)
N1 H1 0.8600
N1 C2 1.393(2)
N1 C1 1.426(2)
C7 C8 1.505(2)
C7 C2 1.402(2)
C7 C6 1.383(2)
C8 H8 0.9800
C8 C9 1.5303(19)
C8 C12 1.519(2)
C2 C3 1.394(2)
C1 H1A 0.9800
C1 C9 1.513(2)
C13 H13 0.9800
C13 C12 1.527(2)
C13 C14 1.519(2)
C9 H9 0.9800
C9 C10 1.536(2)
C10 C20 1.526(2)
C10 C11 1.542(2)
C12 H12A 0.9700
C12 H12B 0.9700
C14 C19 1.388(2)
C14 C15 1.388(2)
C6 H6 0.9300
C6 C5 1.390(2)
C20 C25 1.385(2)
C20 C21 1.388(3)
C3 H3 0.9300
C3 C4 1.383(3)
C11 H11A 0.9700
C11 H11B 0.9700
C19 H19 0.9300
C19 C18 1.389(3)
C15 H15 0.9300
C15 C16 1.393(3)
C25 H25 0.9300
C25 C24 1.384(3)
C4 H4 0.9300
C4 C5 1.383(3)
C5 H5 0.9300
C17 H17 0.9300
C17 C18 1.375(3)
C17 C16 1.379(3)
C18 H18 0.9300
C16 H16 0.9300
C24 H24 0.9300
C24 C23 1.372(4)
C21 H21 0.9300
C21 C22 1.387(3)
C23 H23 0.9300
C23 C22 1.373(3)
C22 H22 0.9300
